data_1529190
loop_
_publ_author_name
'Yamada, K.'
'Ahmad, M.M.'
'Fuess, H.'
'Okuda, T.'
'Ohki, H.'
'Ehrenberg, H.'

_publ_section_title
;
 Structural phase transition of the two-dimensional fluoride ion conductor
 K Sn2 F5 studied by X-ray diffraction
;
_journal_name_full 'Solid State Ionics'
_journal_page_first 301
_journal_page_last 307
_journal_volume 167
_journal_year 2004
_chemical_formula_sum 'F5 K Sn2'
_chemical_name_systematic 'K (Sn2 F5)'
_space_group_IT_number 147
_symmetry_space_group_name_Hall '-P 3'
_symmetry_space_group_name_H-M 'P -3'
_cell_angle_alpha 90
_cell_angle_beta 90
_cell_angle_gamma 120
_cell_formula_units_Z 1
_cell_length_a 4.2718
_cell_length_b 4.2718
_cell_length_c 9.9078
_cell_volume 156.578
_citation_journal_id_ASTM SSIOD3
_cod_data_source_file Yamada_SSIOD3_2004_10.cif
_cod_data_source_block F5K1Sn2
_cod_original_cell_volume 156.5776
_cod_original_formula_sum 'F5 K1 Sn2'
_cod_database_code 1529190

loop_
_symmetry_equiv_pos_as_xyz
x,y,z
-y,x-y,z
-x+y,-x,z
-x,-y,-z
y,-x+y,-z
x-y,x,-z

loop_
_atom_site_label
_atom_site_type_symbol
_atom_site_fract_x
_atom_site_fract_y
_atom_site_fract_z
_atom_site_occupancy
_atom_site_U_iso_or_equiv
F1 F-1 0.3333 0.6667 0.1296 1 0.0
F2 F-1 0.468 0.282 0.317 0.324 0.0
F3 F-1 0 0 0.339 0.528 0.0
K1 K+1 0 0 0 1 0.0
Sn1 Sn+2 0.3333 0.6667 0.3192 1 0.0
